data_7206758
loop_
_publ_author_name
'Li, Cai'
'Li, Dong-Sheng'
'Zhao, Jun'
'Mou, Yi-Qing'
'Zou, Kun'
'Xiao, Shu-Zhang'
'Du, Miao'

_publ_section_title
;
 Structural diversity and fluorescent properties of Zn(ii)/Cd(ii)
 coordination polymers with a versatile tecton 2-(carboxymethoxy)benzoic
 acid and N-donor co-ligands
;
_journal_issue 22
_journal_name_full CrystEngComm
_journal_page_first 6601
_journal_paper_doi 10.1039/c1ce05896g
_journal_volume 13
_journal_year 2011
_chemical_formula_sum 'C44 H50 N4 O15 Zn2'
_chemical_formula_weight 1005.62
_chemical_name_systematic
;
?
;
_space_group_IT_number 15
_symmetry_cell_setting monoclinic
_symmetry_space_group_name_Hall '-C 2yc'
_symmetry_space_group_name_H-M 'C 1 2/c 1'
_atom_sites_solution_hydrogens geom
_atom_sites_solution_primary direct
_atom_sites_solution_secondary difmap
_audit_creation_method SHELXL-97
_cell_angle_alpha 90.00
_cell_angle_beta 119.695(4)
_cell_angle_gamma 90.00
_cell_formula_units_Z 4
_cell_length_a 22.479(7)
_cell_length_b 13.058(4)
_cell_length_c 17.853(10)
_cell_measurement_temperature 296(2)
_cell_volume 4552(3)
_computing_structure_refinement 'SHELXL-97 (Sheldrick, 1997)'
_computing_structure_solution 'SHELXS-97 (Sheldrick, 1990)'
_diffrn_ambient_temperature 296(2)
_diffrn_measured_fraction_theta_full 0.994
_diffrn_measured_fraction_theta_max 0.994
_diffrn_radiation_monochromator graphite
_diffrn_radiation_source 'fine-focus sealed tube'
_diffrn_radiation_type MoK\a
_diffrn_radiation_wavelength 0.71073
_diffrn_reflns_av_R_equivalents 0.0190
_diffrn_reflns_av_sigmaI/netI 0.0228
_diffrn_reflns_limit_h_max 23
_diffrn_reflns_limit_h_min -26
_diffrn_reflns_limit_k_max 15
_diffrn_reflns_limit_k_min -15
_diffrn_reflns_limit_l_max 21
_diffrn_reflns_limit_l_min -21
_diffrn_reflns_number 11700
_diffrn_reflns_theta_full 25.05
_diffrn_reflns_theta_max 25.05
_diffrn_reflns_theta_min 1.97
_exptl_absorpt_coefficient_mu 1.127
_exptl_absorpt_correction_T_max 0.789
_exptl_absorpt_correction_T_min 0.752
_exptl_absorpt_correction_type multi-scan
_exptl_crystal_colour Colorless
_exptl_crystal_density_diffrn 1.467
_exptl_crystal_density_method 'not measured'
_exptl_crystal_description Prism
_exptl_crystal_F_000 2088
_exptl_crystal_size_max 0.26
_exptl_crystal_size_mid 0.25
_exptl_crystal_size_min 0.21
_refine_diff_density_max 0.875
_refine_diff_density_min -0.287
_refine_diff_density_rms 0.064
_refine_ls_extinction_method none
_refine_ls_goodness_of_fit_ref 1.035
_refine_ls_hydrogen_treatment constr
_refine_ls_matrix_type full
_refine_ls_number_parameters 294
_refine_ls_number_reflns 4024
_refine_ls_number_restraints 0
_refine_ls_restrained_S_all 1.035
_refine_ls_R_factor_all 0.0535
_refine_ls_R_factor_gt 0.0419
_refine_ls_shift/su_max 0.000
_refine_ls_shift/su_mean 0.000
_refine_ls_structure_factor_coef Fsqd
_refine_ls_weighting_details 'calc w=1/[\s^2^(Fo^2^)+(0.0861P)^2^+2.7673P] where P=(Fo^2^+2Fc^2^)/3'
_refine_ls_weighting_scheme calc
_refine_ls_wR_factor_gt 0.1231
_refine_ls_wR_factor_ref 0.1354
_reflns_number_gt 3186
_reflns_number_total 4024
_reflns_threshold_expression >2sigma(I)
_cod_data_source_file c1ce05896g.txt
_cod_data_source_block z
_cod_depositor_comments
;
The following automatic conversions were performed:

'_symmetry_cell_setting' value 'Monoclinic' changed to 'monoclinic'
according to /home/saulius/struct/CIF-dictionaries/cif_core.dic
dictionary named 'cif_core.dic' version 2.4.1 from
2010-06-29.

'_exptl_absorpt_correction_type' value 'Multi-scan'
changed to 'multi-scan' according to
/home/saulius/struct/CIF-dictionaries/cif_core.dic dictionary named
'cif_core.dic' version 2.4.1 from 2010-06-29.

Automatic conversion script
Id: cif_fix_values 1715 2011-07-08 13:25:40Z adriana 
;
_cod_original_sg_symbol_H-M C2/c
_cod_database_code 7206758

loop_
_symmetry_equiv_pos_as_xyz
'x, y, z'
'-x, y, -z+1/2'
'x+1/2, y+1/2, z'
'-x+1/2, y+1/2, -z+1/2'
'-x, -y, -z'
'x, -y, z-1/2'
'-x+1/2, -y+1/2, -z'
'x+1/2, -y+1/2, z-1/2'

loop_
_atom_site_label
_atom_site_type_symbol
_atom_site_fract_x
_atom_site_fract_y
_atom_site_fract_z
_atom_site_U_iso_or_equiv
_atom_site_adp_type
_atom_site_occupancy
_atom_site_symmetry_multiplicity
_atom_site_calc_flag
_atom_site_refinement_flags
Zn1 Zn 0.251802(17) 0.37472(3) 0.21113(2) 0.06072(17) Uani 1 1 d .
N1 N 0.21269(11) 0.32764(18) 0.28661(16) 0.0559(6) Uani 1 1 d .
N2 N -0.15845(12) -0.04652(18) 0.28890(16) 0.0562(6) Uani 1 1 d .
O1 O 0.29321(14) 0.24882(19) 0.20316(18) 0.0850(7) Uani 1 1 d .
O2 O 0.3352(2) 0.1170(2) 0.1713(3) 0.1308(13) Uani 1 1 d .
O3 O 0.17525(13) 0.32669(19) 0.07068(17) 0.0785(6) Uani 1 1 d .
O4 O 0.19959(12) 0.49794(17) 0.15424(16) 0.0756(6) Uani 1 1 d .
O5 O 0.11271(15) 0.5784(2) 0.0475(2) 0.1029(9) Uani 1 1 d .
C1 C 0.2876(2) 0.1795(3) 0.1495(3) 0.0889(13) Uani 1 1 d .
C2 C 0.2258(2) 0.1717(3) 0.0616(3) 0.0813(11) Uani 1 1 d .
C3 C 0.1731(2) 0.2404(3) 0.0241(3) 0.0803(10) Uani 1 1 d .
C4 C 0.1191(3) 0.2254(4) -0.0600(3) 0.0999(14) Uani 1 1 d .
H4 H 0.0833 0.2721 -0.0848 0.120 Uiso 1 1 calc R
C5 C 0.1199(3) 0.1406(5) -0.1054(4) 0.1148(19) Uani 1 1 d .
H5 H 0.0845 0.1310 -0.1616 0.138 Uiso 1 1 calc R
C6 C 0.1708(4) 0.0715(4) -0.0699(5) 0.120(2) Uani 1 1 d .
H6 H 0.1704 0.0149 -0.1017 0.144 Uiso 1 1 calc R
C7 C 0.2232(3) 0.0841(3) 0.0127(4) 0.1070(16) Uani 1 1 d .
H7 H 0.2575 0.0348 0.0372 0.128 Uiso 1 1 calc R
C8 C 0.1285(2) 0.4072(3) 0.0241(3) 0.0814(10) Uani 1 1 d .
H8A H 0.0823 0.3867 0.0085 0.098 Uiso 1 1 calc R
H8B H 0.1297 0.4215 -0.0284 0.098 Uiso 1 1 calc R
C9 C 0.14798(18) 0.5014(3) 0.0794(2) 0.0742(9) Uani 1 1 d .
C10 C 0.23998(15) 0.2480(2) 0.3391(2) 0.0587(7) Uani 1 1 d .
H10 H 0.2784 0.2167 0.3426 0.070 Uiso 1 1 calc R
C11 C 0.21392(15) 0.2102(2) 0.3883(2) 0.0602(7) Uani 1 1 d .
H11 H 0.2350 0.1545 0.4243 0.072 Uiso 1 1 calc R
C12 C 0.15663(14) 0.2536(2) 0.38513(19) 0.0561(7) Uani 1 1 d .
C13 C 0.12913(17) 0.3376(3) 0.3314(3) 0.0727(9) Uani 1 1 d .
H13 H 0.0910 0.3705 0.3275 0.087 Uiso 1 1 calc R
C14 C 0.15755(17) 0.3726(2) 0.2837(3) 0.0694(9) Uani 1 1 d .
H14 H 0.1382 0.4293 0.2483 0.083 Uiso 1 1 calc R
C15 C 0.12577(15) 0.2128(3) 0.4363(2) 0.0626(7) Uani 1 1 d .
H15A H 0.1212 0.2683 0.4693 0.075 Uiso 1 1 calc R
H15B H 0.1566 0.1623 0.4769 0.075 Uiso 1 1 calc R
C16 C 0.05575(15) 0.1635(3) 0.38084(19) 0.0599(7) Uani 1 1 d .
H16A H 0.0241 0.2139 0.3411 0.072 Uiso 1 1 calc R
H16B H 0.0596 0.1082 0.3472 0.072 Uiso 1 1 calc R
C17 C 0.02819(18) 0.1219(3) 0.4373(2) 0.0730(9) Uani 1 1 d .
H17A H 0.0621 0.0767 0.4806 0.088 Uiso 1 1 calc R
H17B H 0.0209 0.1784 0.4671 0.088 Uiso 1 1 calc R
C18 C -0.03780(15) 0.0642(2) 0.38653(19) 0.0598(7) Uani 1 1 d .
C19 C -0.10078(17) 0.1092(2) 0.3551(2) 0.0670(8) Uani 1 1 d .
H19 H -0.1039 0.1780 0.3661 0.080 Uiso 1 1 calc R
C20 C -0.15925(16) 0.0531(2) 0.3074(2) 0.0657(8) Uani 1 1 d .
H20 H -0.2014 0.0854 0.2869 0.079 Uiso 1 1 calc R
C21 C -0.09759(17) -0.0912(3) 0.3210(2) 0.0685(8) Uani 1 1 d .
H21 H -0.0956 -0.1605 0.3105 0.082 Uiso 1 1 calc R
C22 C -0.03722(16) -0.0384(3) 0.3694(2) 0.0735(9) Uani 1 1 d .
H22 H 0.0044 -0.0726 0.3907 0.088 Uiso 1 1 calc R
O6 O 0.4406(2) 0.1394(3) 0.3403(4) 0.174(2) Uani 1 1 d .
O7 O 0.9907(2) 0.5921(5) 0.8895(3) 0.213(3) Uani 1 1 d .
O8 O 0.0000 0.2512(16) 0.7500 0.486(14) Uani 1 2 d S

loop_
_atom_site_aniso_label
_atom_site_aniso_U_11
_atom_site_aniso_U_22
_atom_site_aniso_U_33
_atom_site_aniso_U_23
_atom_site_aniso_U_13
_atom_site_aniso_U_12
Zn1 0.0592(3) 0.0514(2) 0.0789(3) 0.00008(15) 0.0398(2) -0.00657(15)
N1 0.0499(13) 0.0470(12) 0.0757(15) -0.0001(12) 0.0347(12) -0.0058(10)
N2 0.0533(13) 0.0545(13) 0.0699(15) 0.0030(11) 0.0376(12) -0.0017(11)
O1 0.0922(17) 0.0645(14) 0.1111(19) -0.0060(14) 0.0601(16) 0.0061(13)
O2 0.164(3) 0.081(2) 0.176(4) 0.004(2) 0.105(3) 0.034(2)
O3 0.0864(16) 0.0695(14) 0.0891(16) -0.0169(13) 0.0507(14) -0.0126(13)
O4 0.0735(14) 0.0551(12) 0.0796(15) 0.0014(11) 0.0237(13) -0.0063(11)
O5 0.0907(18) 0.0737(17) 0.0992(19) 0.0177(15) 0.0128(16) 0.0006(15)
C1 0.123(3) 0.0486(18) 0.144(4) 0.008(2) 0.103(3) 0.001(2)
C2 0.106(3) 0.064(2) 0.112(3) -0.016(2) 0.083(3) -0.028(2)
C3 0.099(3) 0.072(2) 0.105(3) -0.021(2) 0.077(2) -0.032(2)
C4 0.114(3) 0.106(3) 0.106(3) -0.039(3) 0.075(3) -0.052(3)
C5 0.141(5) 0.118(4) 0.122(4) -0.048(3) 0.093(4) -0.066(4)
C6 0.174(6) 0.092(3) 0.155(5) -0.050(4) 0.127(5) -0.055(4)
C7 0.153(4) 0.075(2) 0.153(5) -0.026(3) 0.122(4) -0.037(3)
C8 0.074(2) 0.082(2) 0.084(2) -0.0049(19) 0.036(2) -0.0144(19)
C9 0.065(2) 0.066(2) 0.084(2) 0.0081(18) 0.0307(19) -0.0149(17)
C10 0.0481(14) 0.0574(16) 0.0726(18) 0.0026(14) 0.0314(14) 0.0028(13)
C11 0.0529(15) 0.0564(16) 0.0682(18) 0.0059(14) 0.0276(14) 0.0018(13)
C12 0.0481(15) 0.0546(16) 0.0648(17) -0.0068(13) 0.0273(13) -0.0125(12)
C13 0.0603(18) 0.0641(18) 0.108(3) 0.0118(19) 0.0520(19) 0.0095(16)
C14 0.0640(19) 0.0584(18) 0.097(2) 0.0176(16) 0.0482(18) 0.0075(14)
C15 0.0541(16) 0.0706(19) 0.0646(17) -0.0048(15) 0.0306(14) -0.0131(14)
C16 0.0529(15) 0.0680(18) 0.0588(16) 0.0001(14) 0.0277(14) -0.0134(14)
C17 0.0624(19) 0.096(3) 0.0642(19) -0.0005(17) 0.0339(16) -0.0219(17)
C18 0.0572(17) 0.074(2) 0.0582(16) 0.0046(14) 0.0362(14) -0.0106(15)
C19 0.0635(19) 0.0589(17) 0.077(2) -0.0058(15) 0.0335(17) -0.0034(15)
C20 0.0544(17) 0.0604(18) 0.085(2) -0.0027(16) 0.0369(17) 0.0020(14)
C21 0.0615(19) 0.0578(17) 0.091(2) 0.0031(16) 0.0414(18) 0.0033(15)
C22 0.0493(17) 0.079(2) 0.092(2) 0.0085(18) 0.0351(17) 0.0075(16)
O6 0.128(3) 0.139(4) 0.269(6) 0.037(4) 0.109(4) 0.016(3)
O7 0.110(3) 0.254(6) 0.166(4) 0.082(4) -0.014(3) -0.062(4)
O8 0.52(3) 0.39(2) 0.72(4) 0.000 0.43(3) 0.000

loop_
_atom_type_symbol
_atom_type_description
_atom_type_scat_dispersion_real
_atom_type_scat_dispersion_imag
_atom_type_scat_source
C C 0.0033 0.0016 'International Tables Vol C Tables 4.2.6.8 and 6.1.1.4'
H H 0.0000 0.0000 'International Tables Vol C Tables 4.2.6.8 and 6.1.1.4'
N N 0.0061 0.0033 'International Tables Vol C Tables 4.2.6.8 and 6.1.1.4'
O O 0.0106 0.0060 'International Tables Vol C Tables 4.2.6.8 and 6.1.1.4'
Zn Zn 0.2839 1.4301 'International Tables Vol C Tables 4.2.6.8 and 6.1.1.4'

loop_
_geom_angle_atom_site_label_1
_geom_angle_atom_site_label_2
_geom_angle_atom_site_label_3
_geom_angle
_geom_angle_site_symmetry_1
_geom_angle_site_symmetry_3
O1 Zn1 O4 148.33(12) . .
O1 Zn1 N1 100.02(11) . .
O4 Zn1 N1 104.34(10) . .
O1 Zn1 N2 97.32(11) . 3
O4 Zn1 N2 94.27(9) . 3
N1 Zn1 N2 107.66(10) . 3
O1 Zn1 O3 79.41(11) . .
O4 Zn1 O3 74.18(10) . .
N1 Zn1 O3 107.58(10) . .
N2 Zn1 O3 144.63(9) 3 .
C10 N1 C14 117.5(3) . .
C10 N1 Zn1 120.24(19) . .
C14 N1 Zn1 122.2(2) . .
C21 N2 C20 117.1(3) . .
C21 N2 Zn1 121.7(2) . 3_445
C20 N2 Zn1 121.2(2) . 3_445
C1 O1 Zn1 141.9(3) . .
C3 O3 C8 116.9(3) . .
C3 O3 Zn1 130.9(3) . .
C8 O3 Zn1 111.7(2) . .
C9 O4 Zn1 125.4(2) . .
O2 C1 O1 118.7(5) . .
O2 C1 C2 119.3(4) . .
O1 C1 C2 122.0(4) . .
C3 C2 C7 117.7(5) . .
C3 C2 C1 126.6(3) . .
C7 C2 C1 115.7(4) . .
C2 C3 O3 118.4(4) . .
C2 C3 C4 120.9(4) . .
O3 C3 C4 120.7(4) . .
C5 C4 C3 119.1(5) . .
C5 C4 H4 120.4 . .
C3 C4 H4 120.4 . .
C6 C5 C4 121.2(6) . .
C6 C5 H5 119.4 . .
C4 C5 H5 119.4 . .
C5 C6 C7 120.4(5) . .
C5 C6 H6 119.8 . .
C7 C6 H6 119.8 . .
C6 C7 C2 120.6(6) . .
C6 C7 H7 119.7 . .
C2 C7 H7 119.7 . .
O3 C8 C9 109.3(3) . .
O3 C8 H8A 109.8 . .
C9 C8 H8A 109.8 . .
O3 C8 H8B 109.8 . .
C9 C8 H8B 109.8 . .
H8A C8 H8B 108.3 . .
O5 C9 O4 124.1(4) . .
O5 C9 C8 117.0(3) . .
O4 C9 C8 118.8(3) . .
N1 C10 C11 122.7(3) . .
N1 C10 H10 118.6 . .
C11 C10 H10 118.6 . .
C10 C11 C12 120.9(3) . .
C10 C11 H11 119.6 . .
C12 C11 H11 119.6 . .
C11 C12 C13 116.1(3) . .
C11 C12 C15 122.3(3) . .
C13 C12 C15 121.6(3) . .
C14 C13 C12 120.6(3) . .
C14 C13 H13 119.7 . .
C12 C13 H13 119.7 . .
N1 C14 C13 122.2(3) . .
N1 C14 H14 118.9 . .
C13 C14 H14 118.9 . .
C12 C15 C16 113.3(2) . .
C12 C15 H15A 108.9 . .
C16 C15 H15A 108.9 . .
C12 C15 H15B 108.9 . .
C16 C15 H15B 108.9 . .
H15A C15 H15B 107.7 . .
C17 C16 C15 110.4(2) . .
C17 C16 H16A 109.6 . .
C15 C16 H16A 109.6 . .
C17 C16 H16B 109.6 . .
C15 C16 H16B 109.6 . .
H16A C16 H16B 108.1 . .
C18 C17 C16 112.5(3) . .
C18 C17 H17A 109.1 . .
C16 C17 H17A 109.1 . .
C18 C17 H17B 109.1 . .
C16 C17 H17B 109.1 . .
H17A C17 H17B 107.8 . .
C19 C18 C22 116.6(3) . .
C19 C18 C17 122.9(3) . .
C22 C18 C17 120.5(3) . .
C18 C19 C20 120.2(3) . .
C18 C19 H19 119.9 . .
C20 C19 H19 119.9 . .
N2 C20 C19 123.0(3) . .
N2 C20 H20 118.5 . .
C19 C20 H20 118.5 . .
N2 C21 C22 122.3(3) . .
N2 C21 H21 118.8 . .
C22 C21 H21 118.8 . .
C18 C22 C21 120.7(3) . .
C18 C22 H22 119.6 . .
C21 C22 H22 119.6 . .

loop_
_geom_bond_atom_site_label_1
_geom_bond_atom_site_label_2
_geom_bond_distance
_geom_bond_site_symmetry_2
Zn1 O1 1.929(2) .
Zn1 O4 1.954(2) .
Zn1 N1 2.035(2) .
Zn1 N2 2.069(2) 3
Zn1 O3 2.317(3) .
N1 C10 1.330(4) .
N1 C14 1.349(4) .
N2 C21 1.328(4) .
N2 C20 1.344(4) .
N2 Zn1 2.069(2) 3_445
O1 C1 1.277(5) .
O2 C1 1.246(5) .
O3 C3 1.387(4) .
O3 C8 1.427(5) .
O4 C9 1.264(4) .
O5 C9 1.232(4) .
C1 C2 1.499(6) .
C2 C3 1.367(6) .
C2 C7 1.422(6) .
C3 C4 1.400(6) .
C4 C5 1.377(7) .
C4 H4 0.9300 .
C5 C6 1.344(8) .
C5 H5 0.9300 .
C6 C7 1.366(8) .
C6 H6 0.9300 .
C7 H7 0.9300 .
C8 C9 1.500(5) .
C8 H8A 0.9700 .
C8 H8B 0.9700 .
C10 C11 1.366(4) .
C10 H10 0.9300 .
C11 C12 1.383(4) .
C11 H11 0.9300 .
C12 C13 1.385(5) .
C12 C15 1.493(4) .
C13 C14 1.371(5) .
C13 H13 0.9300 .
C14 H14 0.9300 .
C15 C16 1.526(4) .
C15 H15A 0.9700 .
C15 H15B 0.9700 .
C16 C17 1.522(4) .
C16 H16A 0.9700 .
C16 H16B 0.9700 .
C17 C18 1.502(4) .
C17 H17A 0.9700 .
C17 H17B 0.9700 .
C18 C19 1.370(5) .
C18 C22 1.376(5) .
C19 C20 1.371(5) .
C19 H19 0.9300 .
C20 H20 0.9300 .
C21 C22 1.379(5) .
C21 H21 0.9300 .
C22 H22 0.9300 .

loop_
_geom_torsion_atom_site_label_1
_geom_torsion_atom_site_label_2
_geom_torsion_atom_site_label_3
_geom_torsion_atom_site_label_4
_geom_torsion
_geom_torsion_site_symmetry_1
O1 Zn1 N1 C10 24.6(2) .
O4 Zn1 N1 C10 -175.8(2) .
N2 Zn1 N1 C10 -76.4(2) 3
O3 Zn1 N1 C10 106.6(2) .
O1 Zn1 N1 C14 -153.1(3) .
O4 Zn1 N1 C14 6.5(3) .
N2 Zn1 N1 C14 105.8(3) 3
O3 Zn1 N1 C14 -71.2(3) .
O4 Zn1 O1 C1 -27.7(5) .
N1 Zn1 O1 C1 112.3(4) .
N2 Zn1 O1 C1 -138.3(4) 3
O3 Zn1 O1 C1 6.1(4) .
O1 Zn1 O3 C3 2.8(3) .
O4 Zn1 O3 C3 165.2(3) .
N1 Zn1 O3 C3 -94.5(3) .
N2 Zn1 O3 C3 90.6(3) 3
O1 Zn1 O3 C8 -168.8(2) .
O4 Zn1 O3 C8 -6.4(2) .
N1 Zn1 O3 C8 94.0(2) .
N2 Zn1 O3 C8 -81.0(3) 3
O1 Zn1 O4 C9 42.2(4) .
N1 Zn1 O4 C9 -97.0(3) .
N2 Zn1 O4 C9 153.5(3) 3
O3 Zn1 O4 C9 7.6(3) .
Zn1 O1 C1 O2 168.0(3) .
Zn1 O1 C1 C2 -11.7(6) .
O2 C1 C2 C3 -171.8(4) .
O1 C1 C2 C3 7.9(5) .
O2 C1 C2 C7 7.1(5) .
O1 C1 C2 C7 -173.2(3) .
C7 C2 C3 O3 -179.4(3) .
C1 C2 C3 O3 -0.5(5) .
C7 C2 C3 C4 -0.9(5) .
C1 C2 C3 C4 178.0(3) .
C8 O3 C3 C2 166.6(3) .
Zn1 O3 C3 C2 -4.7(4) .
C8 O3 C3 C4 -12.0(4) .
Zn1 O3 C3 C4 176.8(2) .
C2 C3 C4 C5 -0.7(5) .
O3 C3 C4 C5 177.8(3) .
C3 C4 C5 C6 1.1(7) .
C4 C5 C6 C7 0.1(7) .
C5 C6 C7 C2 -1.8(7) .
C3 C2 C7 C6 2.1(5) .
C1 C2 C7 C6 -176.9(4) .
C3 O3 C8 C9 -167.9(3) .
Zn1 O3 C8 C9 5.0(3) .
Zn1 O4 C9 O5 174.1(3) .
Zn1 O4 C9 C8 -7.3(5) .
O3 C8 C9 O5 179.0(3) .
O3 C8 C9 O4 0.3(5) .
C14 N1 C10 C11 0.9(4) .
Zn1 N1 C10 C11 -176.9(2) .
N1 C10 C11 C12 0.3(5) .
C10 C11 C12 C13 -1.3(4) .
C10 C11 C12 C15 178.5(3) .
C11 C12 C13 C14 1.0(5) .
C15 C12 C13 C14 -178.8(3) .
C10 N1 C14 C13 -1.2(5) .
Zn1 N1 C14 C13 176.6(3) .
C12 C13 C14 N1 0.2(6) .
C11 C12 C15 C16 -111.3(3) .
C13 C12 C15 C16 68.5(4) .
C12 C15 C16 C17 178.9(3) .
C15 C16 C17 C18 -174.9(3) .
C16 C17 C18 C19 -93.3(4) .
C16 C17 C18 C22 86.7(4) .
C22 C18 C19 C20 -1.6(5) .
C17 C18 C19 C20 178.5(3) .
C21 N2 C20 C19 1.7(5) .
Zn1 N2 C20 C19 -176.7(3) 3_445
C18 C19 C20 N2 -0.1(5) .
C20 N2 C21 C22 -1.7(5) .
Zn1 N2 C21 C22 176.7(3) 3_445
C19 C18 C22 C21 1.6(5) .
C17 C18 C22 C21 -178.4(3) .
N2 C21 C22 C18 0.0(5) .
